data_7719873
loop_
_publ_author_name
'Yadav, Archana'
'Dewan, Sayari'
'Chaudhary, Kajal'
'Butcher, Ray J.'
'Singh, Ritika Gautam'
'Angamuthu, Raja'

_publ_section_title
;
 Hemiparetic koneramine NNP ligand comprising strategic hard and soft
 donors: transition metal complexes, CS<sub>2</sub> activation and
 therapeutic potential.
;
_journal_issue 47
_journal_name_full 'Dalton transactions (Cambridge, England : 2003)'
_journal_page_first 17471
_journal_page_last 17478
_journal_paper_doi 10.1039/d5dt02106e
_journal_volume 54
_journal_year 2025
_chemical_formula_moiety 'C40 H37 N3 P Pd S, C H2 Cl2, F6 P, 1[CH2Cl2]'
_chemical_formula_sum 'C42 H41 Cl4 F6 N3 P2 Pd S'
_chemical_formula_weight 1044.043
_chemical_name_systematic 1augb_0m
_space_group_crystal_system triclinic
_space_group_IT_number 2
_space_group_name_Hall '-P 1'
_space_group_name_H-M_alt 'P -1'
_symmetry_Int_Tables_number 2
_atom_sites_solution_primary dual
_audit_creation_date 2024-08-01
_audit_creation_method
;
Olex2 1.5
(compiled 2023.03.06 svn.rbb2c1857 for OlexSys, GUI svn.r6817)
;
_audit_update_record
;
2025-07-14 deposited with the CCDC.	2025-11-10 downloaded from the CCDC.
;
_cell_angle_alpha 83.854(1)
_cell_angle_beta 76.261(1)
_cell_angle_gamma 78.513(1)
_cell_formula_units_Z 2
_cell_length_a 9.4411(3)
_cell_length_b 13.4278(4)
_cell_length_c 17.6952(5)
_cell_measurement_reflns_used 9813
_cell_measurement_temperature 273.15
_cell_measurement_theta_max 28.35
_cell_measurement_theta_min 2.26
_cell_volume 2131.23(11)
_computing_cell_refinement 'SAINT V8.38A (Bruker, 2018)'
_computing_data_reduction 'SAINT V8.38A (Bruker, 2018)'
_computing_molecular_graphics 'Olex2 1.5 (Dolomanov et al., 2009)'
_computing_publication_material 'Olex2 1.5 (Dolomanov et al., 2009)'
_computing_structure_refinement 'olex2.refine 1.5 (Bourhis et al., 2015)'
_computing_structure_solution 'SHELXT 2018/2 (Sheldrick, 2018)'
_diffrn_ambient_temperature 273.15
_diffrn_measured_fraction_theta_full 0.9984
_diffrn_measured_fraction_theta_max 0.9979
_diffrn_measurement_device_type 'Bruker APEX-II CCD'
_diffrn_measurement_method '\f and \w scans'
_diffrn_radiation_type 'Mo K\a'
_diffrn_radiation_wavelength 0.71073
_diffrn_reflns_av_R_equivalents 0.0383
_diffrn_reflns_av_unetI/netI 0.0344
_diffrn_reflns_Laue_measured_fraction_full 0.9984
_diffrn_reflns_Laue_measured_fraction_max 0.9979
_diffrn_reflns_limit_h_max 12
_diffrn_reflns_limit_h_min -12
_diffrn_reflns_limit_k_max 17
_diffrn_reflns_limit_k_min -17
_diffrn_reflns_limit_l_max 23
_diffrn_reflns_limit_l_min -23
_diffrn_reflns_number 45301
_diffrn_reflns_point_group_measured_fraction_full 0.9984
_diffrn_reflns_point_group_measured_fraction_max 0.9979
_diffrn_reflns_theta_full 25.2417
_diffrn_reflns_theta_max 28.36
_diffrn_reflns_theta_min 2.77
_diffrn_source_current 1.0
_diffrn_source_power 0.05
_diffrn_source_voltage 50.0
_diffrn_standards_number 0
_exptl_absorpt_coefficient_mu 0.873
_exptl_absorpt_correction_T_max 0.7457
_exptl_absorpt_correction_T_min 0.6693
_exptl_absorpt_correction_type none
_exptl_absorpt_process_details
;
SADABS-2016/2 (Bruker,2016/2) was used for absorption correction.
wR2(int) was 0.1244 before and 0.0552 after correction.
The Ratio of minimum to maximum transmission is 0.8975.
The \l/2 correction factor is Not present.
;
_exptl_crystal_colour 'metallic orangish orange'
_exptl_crystal_colour_lustre metallic
_exptl_crystal_colour_modifier orangish
_exptl_crystal_colour_primary orange
_exptl_crystal_density_diffrn 1.627
_exptl_crystal_description needle
_exptl_crystal_F_000 1056.453
_exptl_crystal_preparation 'slow diffusion'
_exptl_crystal_recrystallization_method DCM/ether
_exptl_crystal_size_max 0.21
_exptl_crystal_size_mid 0.19
_exptl_crystal_size_min 0.17
_refine_diff_density_max 1.9166
_refine_diff_density_min -1.2409
_refine_diff_density_rms 0.1121
_refine_ls_d_res_high 0.7482
_refine_ls_d_res_low 7.3418
_refine_ls_goodness_of_fit_ref 1.0449
_refine_ls_hydrogen_treatment constr
_refine_ls_matrix_type full
_refine_ls_number_constraints 72
_refine_ls_number_parameters 506
_refine_ls_number_reflns 10628
_refine_ls_number_restraints 0
_refine_ls_restrained_S_all 1.0449
_refine_ls_R_factor_all 0.0447
_refine_ls_R_factor_gt 0.0374
_refine_ls_shift/su_max 0.0008
_refine_ls_shift/su_mean 0.0002
_refine_ls_structure_factor_coef Fsqd
_refine_ls_weighting_details 'w=1/[\s^2^(Fo^2^)+(0.0290P)^2^+4.6704P] where P=(Fo^2^+2Fc^2^)/3'
_refine_ls_weighting_scheme calc
_refine_ls_wR_factor_gt 0.0851
_refine_ls_wR_factor_ref 0.0906
_reflns_Friedel_coverage 0.0
_reflns_limit_h_max 12
_reflns_limit_h_min -12
_reflns_limit_k_max 17
_reflns_limit_k_min -17
_reflns_limit_l_max 23
_reflns_limit_l_min 0
_reflns_number_gt 9393
_reflns_number_total 10628
_reflns_threshold_expression I>=2u(I)
_cod_data_source_file d5dt02106e2.cif
_cod_data_source_block 1augb_0m
_cod_depositor_comments 'Adding full bibliography for 7719863--7719876.cif.'
_cod_original_formula_sum 'C42 H41 Cl4 F6 N3 P2 Pd1 S1'
_cod_database_code 7719873
_olex2_refinement_description
;
1. Fixed Uiso
 At 1.2 times of:
  All C(H) groups, All C(H,H) groups
 At 1.5 times of:
  All C(H,H,H) groups
2.a Ternary CH refined with riding coordinates:
 C6(H6)
2.b Secondary CH2 refined with riding coordinates:
 C7(H7a,H7b), C14(H14a,H14b), C15(H15a,H15b), C01M(H01a,H01b)
2.c Aromatic/amide H refined with riding coordinates:
 C39(H39), C38(H38), C36(H36), C35(H35), C29(H29), C30(H30), C31(H31),
 C32(H32), C33(H33), C9(H9), C10(H10), C11(H11), C12(H12), C23(H23), C24(H24),
 C25(H25), C26(H26), C27(H27), C17(H17), C18(H18), C19(H19), C20(H20), C21(H21),
  C1(H1), C4(H4), C3(H3), C2(H2)
2.d Idealised Me refined as rotating group:
 C40(H40a,H40b,H40c)
;
_smtbx_masks_void_probe_radius 1.2
_smtbx_masks_void_truncation_radius 1.2
_olex2_submission_special_instructions 'No special instructions were received'

loop_
_space_group_symop_id
_space_group_symop_operation_xyz
1 x,y,z
2 -x,-y,-z

loop_
_atom_site_label
_atom_site_type_symbol
_atom_site_fract_x
_atom_site_fract_y
_atom_site_fract_z
_atom_site_U_iso_or_equiv
_atom_site_adp_type
_atom_site_occupancy
_atom_site_refinement_flags_posn
Pd1 Pd 0.343619(19) 0.319807(13) 0.311142(10) 0.01054(5) Uani 1.000000 .
S5 S 0.28603(7) 0.16335(4) 0.35674(3) 0.01454(12) Uani 1.000000 .
P3 P 0.44318(7) 0.25397(4) 0.19575(3) 0.01152(11) Uani 1.000000 .
Cl00 Cl 1.13388(11) 0.91235(7) 0.04838(5) 0.0443(2) Uani 1.000000 .
P6 P 0.94130(9) 0.60898(8) 0.19510(4) 0.0344(2) Uani 1.000000 .
Cl1 Cl 1.41949(12) 0.82082(10) 0.08391(7) 0.0633(3) Uani 1.000000 .
F008 F 0.8348(2) 0.68674(18) 0.25641(11) 0.0461(5) Uani 1.000000 .
F00A F 1.0809(2) 0.65282(17) 0.20297(14) 0.0492(5) Uani 1.000000 .
N1 N 0.2545(2) 0.38802(15) 0.41760(12) 0.0127(4) Uani 1.000000 .
F00C F 1.0500(2) 0.5320(2) 0.13539(12) 0.0541(6) Uani 1.000000 .
N2 N 0.3928(2) 0.46663(14) 0.27780(11) 0.0112(4) Uani 1.000000 .
N4 N 0.3556(2) 0.62615(15) 0.32851(12) 0.0145(4) Uani 1.000000 .
C2 C 0.1823(3) 0.3901(2) 0.55588(15) 0.0179(5) Uani 1.000000 .
C3 C 0.1669(3) 0.4955(2) 0.55054(15) 0.0197(5) Uani 1.000000 .
F00H F 0.9231(3) 0.6946(3) 0.12696(13) 0.0907(12) Uani 1.000000 .
C21 C 0.1309(3) 0.75438(18) 0.34014(14) 0.0159(5) Uani 1.000000 .
F00J F 0.9743(4) 0.52782(19) 0.26648(14) 0.0762(9) Uani 1.000000 .
C16 C 0.2857(3) 0.72749(17) 0.32432(14) 0.0137(4) Uani 1.000000 .
C1 C 0.2255(3) 0.33857(19) 0.48815(14) 0.0152(5) Uani 1.000000 .
C6 C 0.2818(2) 0.54035(17) 0.33043(14) 0.0120(4) Uani 1.000000 .
C5 C 0.2437(2) 0.49017(18) 0.41227(14) 0.0128(4) Uani 1.000000 .
C4 C 0.1988(3) 0.54621(19) 0.47785(15) 0.0174(5) Uani 1.000000 .
C39 C 0.0173(3) 0.14476(19) 0.45301(15) 0.0183(5) Uani 1.000000 .
C11 C 0.7627(3) 0.3600(2) 0.02582(15) 0.0223(5) Uani 1.000000 .
C7 C 0.3842(3) 0.49825(18) 0.19451(13) 0.0135(4) Uani 1.000000 .
C12 C 0.6772(3) 0.2978(2) 0.07701(15) 0.0195(5) Uani 1.000000 .
C28 C 0.3123(3) 0.23357(18) 0.14110(15) 0.0156(5) Uani 1.000000 .
C13 C 0.5536(3) 0.33955(18) 0.13238(14) 0.0145(4) Uani 1.000000 .
C20 C 0.0633(3) 0.85604(19) 0.33716(15) 0.0197(5) Uani 1.000000 .
C8 C 0.5164(3) 0.44603(18) 0.13698(13) 0.0138(4) Uani 1.000000 .
C38 C -0.1368(3) 0.1648(2) 0.47616(15) 0.0204(5) Uani 1.000000 .
C14 C 0.5353(3) 0.48177(18) 0.29453(14) 0.0144(4) Uani 1.000000 .
C22 C 0.5711(3) 0.13497(18) 0.20156(14) 0.0155(5) Uani 1.000000 .
C34 C 0.0897(3) 0.19304(18) 0.38528(14) 0.0144(4) Uani 1.000000 .
C10 C 0.7265(3) 0.4646(2) 0.03044(16) 0.0230(6) Uani 1.000000 .
C35 C 0.0040(3) 0.26044(19) 0.34069(15) 0.0179(5) Uani 1.000000 .
C9 C 0.6044(3) 0.50679(19) 0.08569(15) 0.0189(5) Uani 1.000000 .
C33 C 0.2178(3) 0.1638(2) 0.17030(16) 0.0216(5) Uani 1.000000 .
C17 C 0.3702(3) 0.80524(19) 0.30709(15) 0.0178(5) Uani 1.000000 .
C37 C -0.2226(3) 0.2339(2) 0.43287(15) 0.0198(5) Uani 1.000000 .
C27 C 0.5801(3) 0.0537(2) 0.15650(16) 0.0223(5) Uani 1.000000 .
C25 C 0.7797(3) -0.0417(2) 0.21161(19) 0.0324(7) Uani 1.000000 .
C23 C 0.6678(3) 0.1269(2) 0.25121(17) 0.0250(6) Uani 1.000000 .
C29 C 0.3073(3) 0.2857(2) 0.06931(17) 0.0268(6) Uani 1.000000 .
C15 C 0.5157(3) 0.59656(18) 0.29973(15) 0.0166(5) Uani 1.000000 .
C19 C 0.1470(3) 0.93293(19) 0.31998(15) 0.0218(5) Uani 1.000000 .
C40 C -0.3887(3) 0.2610(2) 0.46098(18) 0.0288(6) Uani 1.000000 .
C26 C 0.6845(3) -0.0344(2) 0.16224(19) 0.0298(6) Uani 1.000000 .
C18 C 0.3001(3) 0.90668(19) 0.30534(16) 0.0224(5) Uani 1.000000 .
C31 C 0.1165(3) 0.1989(2) 0.0558(2) 0.0314(7) Uani 1.000000 .
C32 C 0.1197(3) 0.1472(2) 0.12785(18) 0.0267(6) Uani 1.000000 .
C24 C 0.7718(4) 0.0396(2) 0.2560(2) 0.0343(7) Uani 1.000000 .
C30 C 0.2096(4) 0.2685(3) 0.0267(2) 0.0371(8) Uani 1.000000 .
C36 C -0.1493(3) 0.27981(19) 0.36443(15) 0.0196(5) Uani 1.000000 .
F01L F 0.8083(3) 0.5614(4) 0.1887(2) 0.138(2) Uani 1.000000 .
C01M C 1.2265(4) 0.8524(3) 0.1196(2) 0.0487(9) Uani 1.000000 .
H39 H 0.0724(3) 0.09879(19) 0.48297(15) 0.0219(6) Uiso 1.000000 R
H38 H -0.1833(3) 0.1316(2) 0.52130(15) 0.0245(6) Uiso 1.000000 R
H36 H -0.2045(3) 0.32458(19) 0.33386(15) 0.0235(6) Uiso 1.000000 R
H35 H 0.0501(3) 0.29249(19) 0.29484(15) 0.0215(6) Uiso 1.000000 R
H29 H 0.3698(3) 0.3324(2) 0.04973(17) 0.0322(7) Uiso 1.000000 R
H30 H 0.2066(4) 0.3036(3) -0.0213(2) 0.0445(9) Uiso 1.000000 R
H31 H 0.0517(3) 0.1867(2) 0.0270(2) 0.0377(8) Uiso 1.000000 R
H32 H 0.0559(3) 0.1015(2) 0.14766(18) 0.0320(7) Uiso 1.000000 R
H33 H 0.2208(3) 0.1284(2) 0.21821(16) 0.0259(6) Uiso 1.000000 R
H9 H 0.5810(3) 0.57713(19) 0.08844(15) 0.0227(6) Uiso 1.000000 R
H10 H 0.7840(3) 0.5066(2) -0.00338(16) 0.0276(7) Uiso 1.000000 R
H11 H 0.8439(3) 0.3315(2) -0.01140(15) 0.0267(6) Uiso 1.000000 R
H12 H 0.7025(3) 0.2275(2) 0.07436(15) 0.0234(6) Uiso 1.000000 R
H23 H 0.6622(3) 0.1807(2) 0.28141(17) 0.0300(7) Uiso 1.000000 R
H24 H 0.8367(4) 0.0351(2) 0.2889(2) 0.0411(8) Uiso 1.000000 R
H25 H 0.8490(3) -0.1009(2) 0.21527(19) 0.0389(8) Uiso 1.000000 R
H26 H 0.6900(3) -0.0887(2) 0.13253(19) 0.0357(8) Uiso 1.000000 R
H27 H 0.5166(3) 0.0584(2) 0.12281(16) 0.0267(6) Uiso 1.000000 R
H17 H 0.4732(3) 0.78898(19) 0.29684(15) 0.0214(6) Uiso 1.000000 R
H18 H 0.3570(3) 0.95775(19) 0.29416(16) 0.0269(7) Uiso 1.000000 R
H19 H 0.1011(3) 1.00092(19) 0.31833(15) 0.0262(6) Uiso 1.000000 R
H20 H -0.0395(3) 0.87287(19) 0.34681(15) 0.0237(6) Uiso 1.000000 R
H21 H 0.0731(3) 0.70387(18) 0.35271(14) 0.0191(6) Uiso 1.000000 R
H1 H 0.2347(3) 0.26807(19) 0.49150(14) 0.0183(5) Uiso 1.000000 R
H4 H 0.1901(3) 0.61669(19) 0.47316(15) 0.0209(6) Uiso 1.000000 R
H3 H 0.1356(3) 0.5317(2) 0.59531(15) 0.0236(6) Uiso 1.000000 R
H2 H 0.1638(3) 0.3546(2) 0.60427(15) 0.0215(6) Uiso 1.000000 R
H6 H 0.1920(2) 0.56233(17) 0.30996(14) 0.0144(5) Uiso 1.000000 R
H7a H 0.3784(3) 0.57139(18) 0.18616(13) 0.0163(5) Uiso 1.000000 R
H7b H 0.2944(3) 0.48203(18) 0.18516(13) 0.0163(5) Uiso 1.000000 R
H14a H 0.6189(3) 0.45794(18) 0.25292(14) 0.0172(5) Uiso 1.000000 R
H14b H 0.5508(3) 0.44574(18) 0.34324(14) 0.0172(5) Uiso 1.000000 R
H15a H 0.5697(3) 0.61260(18) 0.33577(15) 0.0199(6) Uiso 1.000000 R
H15b H 0.5487(3) 0.63009(18) 0.24904(15) 0.0199(6) Uiso 1.000000 R
H40a H -0.4163(4) 0.3325(4) 0.4689(13) 0.0433(9) Uiso 1.000000 GR
H40b H -0.4362(3) 0.2448(16) 0.4227(6) 0.0433(9) Uiso 1.000000 GR
H40c H -0.4192(4) 0.2229(13) 0.5092(7) 0.0433(9) Uiso 1.000000 GR
H01a H 1.2067(4) 0.8969(3) 0.1620(2) 0.0584(11) Uiso 1.000000 R
H01b H 1.1882(4) 0.7908(3) 0.1404(2) 0.0584(11) Uiso 1.000000 R

loop_
_atom_site_aniso_label
_atom_site_aniso_U_11
_atom_site_aniso_U_22
_atom_site_aniso_U_33
_atom_site_aniso_U_12
_atom_site_aniso_U_13
_atom_site_aniso_U_23
Pd1 0.01266(9) 0.00831(8) 0.00972(8) -0.00162(6) -0.00081(6) -0.00078(6)
S5 0.0167(3) 0.0092(3) 0.0162(3) -0.0022(2) -0.0012(2) 0.0001(2)
P3 0.0134(3) 0.0100(3) 0.0105(3) -0.0013(2) -0.0015(2) -0.0016(2)
Cl00 0.0507(5) 0.0405(5) 0.0433(5) 0.0003(4) -0.0114(4) -0.0228(4)
P6 0.0272(4) 0.0656(6) 0.0140(3) -0.0211(4) 0.0023(3) -0.0102(4)
Cl1 0.0430(5) 0.0951(9) 0.0553(6) -0.0059(5) -0.0118(5) -0.0307(6)
F008 0.0414(12) 0.0650(14) 0.0253(10) -0.0038(10) 0.0032(8) -0.0088(9)
F00A 0.0349(11) 0.0494(13) 0.0686(15) -0.0029(9) -0.0235(11) -0.0090(11)
N1 0.0130(9) 0.0121(9) 0.0125(9) -0.0032(7) -0.0013(7) -0.0007(7)
F00C 0.0440(12) 0.0849(17) 0.0352(11) -0.0260(12) 0.0122(9) -0.0314(11)
N2 0.0109(9) 0.0094(9) 0.0118(9) -0.0009(7) 0.0000(7) -0.0011(7)
N4 0.0108(9) 0.0106(9) 0.0209(10) -0.0033(7) 0.0007(8) -0.0021(8)
C2 0.0185(12) 0.0221(13) 0.0133(11) -0.0072(10) -0.0012(9) -0.0001(9)
C3 0.0223(13) 0.0209(13) 0.0151(12) -0.0052(10) 0.0006(10) -0.0060(10)
F00H 0.0642(17) 0.153(3) 0.0217(11) 0.0468(18) -0.0074(11) 0.0134(14)
C21 0.0169(11) 0.0131(11) 0.0171(11) -0.0018(9) -0.0029(9) -0.0018(9)
F00J 0.130(3) 0.0442(14) 0.0339(12) -0.0174(15) 0.0209(14) 0.0041(10)
C16 0.0179(11) 0.0105(10) 0.0118(10) -0.0018(9) -0.0019(9) -0.0021(8)
C1 0.0164(11) 0.0160(11) 0.0132(11) -0.0059(9) -0.0010(9) -0.0004(9)
C6 0.0108(10) 0.0089(10) 0.0150(11) -0.0001(8) -0.0008(8) -0.0027(8)
C5 0.0108(10) 0.0139(11) 0.0136(11) -0.0031(8) -0.0018(8) -0.0009(9)
C4 0.0187(12) 0.0150(11) 0.0176(12) -0.0035(9) -0.0003(9) -0.0045(9)
C39 0.0225(13) 0.0178(12) 0.0155(12) -0.0056(10) -0.0056(10) 0.0010(9)
C11 0.0199(13) 0.0243(13) 0.0176(12) -0.0033(10) 0.0054(10) -0.0026(10)
C7 0.0156(11) 0.0111(10) 0.0124(11) -0.0005(8) -0.0026(9) 0.0012(8)
C12 0.0214(13) 0.0175(12) 0.0169(12) -0.0023(10) 0.0011(10) -0.0034(10)
C28 0.0151(11) 0.0135(11) 0.0179(12) 0.0006(9) -0.0041(9) -0.0046(9)
C13 0.0160(11) 0.0160(11) 0.0114(11) -0.0027(9) -0.0030(9) -0.0006(9)
C20 0.0215(13) 0.0167(12) 0.0186(12) 0.0046(10) -0.0055(10) -0.0030(10)
C8 0.0155(11) 0.0161(11) 0.0093(10) -0.0028(9) -0.0017(8) -0.0006(9)
C38 0.0197(12) 0.0259(13) 0.0159(12) -0.0085(10) -0.0012(10) -0.0004(10)
C14 0.0112(10) 0.0134(11) 0.0177(11) -0.0011(8) -0.0021(9) -0.0018(9)
C22 0.0152(11) 0.0137(11) 0.0141(11) 0.0010(9) 0.0004(9) -0.0008(9)
C34 0.0170(11) 0.0125(11) 0.0139(11) -0.0036(9) -0.0018(9) -0.0036(9)
C10 0.0249(14) 0.0226(13) 0.0181(12) -0.0081(11) 0.0031(10) 0.0031(10)
C35 0.0227(13) 0.0161(12) 0.0151(11) -0.0058(9) -0.0026(10) -0.0006(9)
C9 0.0245(13) 0.0150(11) 0.0157(12) -0.0052(10) -0.0013(10) 0.0016(9)
C33 0.0261(14) 0.0228(13) 0.0173(12) -0.0097(11) -0.0022(10) -0.0029(10)
C17 0.0217(13) 0.0140(11) 0.0172(12) -0.0056(9) -0.0008(10) -0.0016(9)
C37 0.0188(12) 0.0228(13) 0.0196(12) -0.0042(10) -0.0050(10) -0.0062(10)
C27 0.0243(13) 0.0182(12) 0.0220(13) 0.0008(10) -0.0028(10) -0.0045(10)
C25 0.0280(15) 0.0234(14) 0.0358(17) 0.0110(12) -0.0022(13) 0.0019(12)
C23 0.0249(14) 0.0242(14) 0.0255(14) 0.0033(11) -0.0093(11) -0.0053(11)
C29 0.0340(16) 0.0260(14) 0.0264(14) -0.0127(12) -0.0160(12) 0.0073(11)
C15 0.0122(11) 0.0148(11) 0.0222(12) -0.0027(9) -0.0016(9) -0.0030(9)
C19 0.0351(15) 0.0102(11) 0.0185(12) 0.0015(10) -0.0073(11) -0.0011(9)
C40 0.0188(13) 0.0380(17) 0.0293(15) -0.0036(12) -0.0050(11) -0.0038(13)
C26 0.0305(15) 0.0173(13) 0.0361(16) 0.0034(11) 0.0005(13) -0.0100(12)
C18 0.0356(15) 0.0122(11) 0.0202(13) -0.0086(10) -0.0042(11) -0.0010(10)
C31 0.0310(16) 0.0319(16) 0.0392(17) -0.0049(12) -0.0221(14) -0.0058(13)
C32 0.0242(14) 0.0260(14) 0.0339(16) -0.0096(11) -0.0070(12) -0.0086(12)
C24 0.0312(16) 0.0335(17) 0.0347(17) 0.0104(13) -0.0143(13) -0.0019(13)
C30 0.050(2) 0.0352(17) 0.0360(18) -0.0145(15) -0.0294(16) 0.0109(14)
C36 0.0226(13) 0.0173(12) 0.0201(12) 0.0002(10) -0.0097(10) -0.0024(10)
F01L 0.0381(15) 0.252(5) 0.145(3) -0.078(2) 0.0417(17) -0.149(3)
C01M 0.045(2) 0.069(3) 0.0309(18) -0.0162(19) -0.0009(16) -0.0046(18)

loop_
_atom_type_symbol
_atom_type_scat_dispersion_real
_atom_type_scat_dispersion_imag
_atom_type_scat_Cromer_Mann_a1
_atom_type_scat_Cromer_Mann_a2
_atom_type_scat_Cromer_Mann_a3
_atom_type_scat_Cromer_Mann_a4
_atom_type_scat_Cromer_Mann_b1
_atom_type_scat_Cromer_Mann_b2
_atom_type_scat_Cromer_Mann_b3
_atom_type_scat_Cromer_Mann_b4
_atom_type_scat_Cromer_Mann_c
_atom_type_scat_source
_atom_type_scat_dispersion_source
C 0.00313 0.00162 2.31000 1.02000 1.58860 0.86500 20.84390 10.20750 0.56870 51.65120 0.21560 'International Tables Volume C Table 6.1.1.4 (pp. 500-502)' brennan
Cl 0.14908 0.15974 11.46040 7.19640 6.25560 1.64550 0.01040 1.16620 18.51940 47.77840 -9.55740 'International Tables Volume C Table 6.1.1.4 (pp. 500-502)' brennan
F 0.01756 0.01033 3.53920 2.64120 1.51700 1.02430 10.28250 4.29440 0.26150 26.14760 0.27760 'International Tables Volume C Table 6.1.1.4 (pp. 500-502)' brennan
H 0.00000 0.00000 0.49300 0.32291 0.14019 0.04081 10.51090 26.12570 3.14236 57.79970 0.00304 'International Tables Volume C Table 6.1.1.4 (pp. 500-502)' brennan
N 0.00612 0.00332 12.21260 3.13220 2.01250 1.16630 0.00570 9.89330 28.99750 0.58260 -11.52900 'International Tables Volume C Table 6.1.1.4 (pp. 500-502)' brennan
P 0.10265 0.09519 6.43450 4.17910 1.78000 1.49080 1.90670 27.15700 0.52600 68.16450 1.11490 'International Tables Volume C Table 6.1.1.4 (pp. 500-502)' brennan
Pd -0.97750 1.01175 19.33190 15.50170 5.29537 0.60584 0.69866 7.98929 25.20520 76.89860 5.26593 'International Tables Volume C Table 6.1.1.4 (pp. 500-502)' brennan
S 0.12485 0.12449 6.90530 5.20340 1.43790 1.58630 1.46790 22.21510 0.25360 56.17200 0.86690 'International Tables Volume C Table 6.1.1.4 (pp. 500-502)' brennan

loop_
_geom_angle_atom_site_label_1
_geom_angle_atom_site_label_2
_geom_angle_atom_site_label_3
_geom_angle
_geom_angle_site_symmetry_1
_geom_angle_site_symmetry_3
_geom_angle_publ_flag
P3 Pd1 S5 87.45(2) . . ?
N1 Pd1 S5 95.29(6) . . ?
N1 Pd1 P3 177.22(6) . . ?
N2 Pd1 S5 175.78(5) . . ?
N2 Pd1 P3 96.68(5) . . ?
N2 Pd1 N1 80.58(7) . . ?
C34 S5 Pd1 101.50(8) . . ?
C28 P3 Pd1 115.69(8) . . ?
C13 P3 Pd1 109.94(8) . . ?
C13 P3 C28 105.00(11) . . ?
C22 P3 Pd1 113.38(8) . . ?
C22 P3 C28 107.19(11) . . ?
C22 P3 C13 104.77(11) . . ?
F00A P6 F008 90.29(12) . . ?
F00C P6 F008 178.59(13) . . ?
F00C P6 F00A 88.47(12) . . ?
F00H P6 F008 89.08(14) . . ?
F00H P6 F00A 87.21(16) . . ?
F00H P6 F00C 91.52(14) . . ?
F00J P6 F008 90.10(12) . . ?
F00J P6 F00A 86.35(15) . . ?
F00J P6 F00C 89.16(14) . . ?
F00J P6 F00H 173.50(19) . . ?
F01L P6 F008 91.00(14) . . ?
F01L P6 F00A 177.4(2) . . ?
F01L P6 F00C 90.21(14) . . ?
F01L P6 F00H 95.0(2) . . ?
F01L P6 F00J 91.4(2) . . ?
C1 N1 Pd1 125.84(16) . . ?
C5 N1 Pd1 114.10(15) . . ?
C5 N1 C1 119.6(2) . . ?
C6 N2 Pd1 108.00(13) . . ?
C7 N2 Pd1 111.98(14) . . ?
C7 N2 C6 108.97(17) . . ?
C14 N2 Pd1 114.13(14) . . ?
C14 N2 C6 101.09(17) . . ?
C14 N2 C7 111.94(18) . . ?
C6 N4 C16 123.82(19) . . ?
C15 N4 C16 121.27(19) . . ?
C15 N4 C6 110.55(18) . . ?
C1 C2 C3 119.0(2) . . ?
H2 C2 C3 120.49(15) . . ?
H2 C2 C1 120.49(15) . . ?
C4 C3 C2 119.3(2) . . ?
H3 C3 C2 120.33(15) . . ?
H3 C3 C4 120.33(15) . . ?
C20 C21 C16 120.3(2) . . ?
H21 C21 C16 119.83(14) . . ?
H21 C21 C20 119.83(15) . . ?
C21 C16 N4 121.3(2) . . ?
C17 C16 N4 120.0(2) . . ?
C17 C16 C21 118.7(2) . . ?
C2 C1 N1 121.6(2) . . ?
H1 C1 N1 119.22(13) . . ?
H1 C1 C2 119.22(15) . . ?
N4 C6 N2 104.55(17) . . ?
C5 C6 N2 109.76(18) . . ?
C5 C6 N4 111.97(19) . . ?
H6 C6 N2 110.14(12) . . ?
H6 C6 N4 110.14(12) . . ?
H6 C6 C5 110.14(12) . . ?
C6 C5 N1 116.5(2) . . ?
C4 C5 N1 121.6(2) . . ?
C4 C5 C6 122.0(2) . . ?
C5 C4 C3 118.9(2) . . ?
H4 C4 C3 120.56(15) . . ?
H4 C4 C5 120.56(14) . . ?
C34 C39 C38 120.5(2) . . ?
H39 C39 C38 119.73(15) . . ?
H39 C39 C34 119.73(15) . . ?
C10 C11 C12 119.7(2) . . ?
H11 C11 C12 120.15(15) . . ?
H11 C11 C10 120.15(15) . . ?
C8 C7 N2 112.32(19) . . ?
H7a C7 N2 109.14(11) . . ?
H7a C7 C8 109.14(13) . . ?
H7b C7 N2 109.14(12) . . ?
H7b C7 C8 109.14(13) . . ?
H7b C7 H7a 107.9 . . ?
C13 C12 C11 120.8(2) . . ?
H12 C12 C11 119.59(15) . . ?
H12 C12 C13 119.59(15) . . ?
C33 C28 P3 120.1(2) . . ?
C29 C28 P3 120.3(2) . . ?
C29 C28 C33 119.5(2) . . ?
C12 C13 P3 118.58(19) . . ?
C8 C13 P3 121.88(18) . . ?
C8 C13 C12 119.5(2) . . ?
C19 C20 C21 121.0(2) . . ?
H20 C20 C21 119.52(15) . . ?
H20 C20 C19 119.52(15) . . ?
C13 C8 C7 123.4(2) . . ?
C9 C8 C7 117.9(2) . . ?
C9 C8 C13 118.7(2) . . ?
C37 C38 C39 121.2(2) . . ?
H38 C38 C39 119.39(15) . . ?
H38 C38 C37 119.39(15) . . ?
C15 C14 N2 104.29(18) . . ?
H14a C14 N2 110.90(12) . . ?
H14a C14 C15 110.90(13) . . ?
H14b C14 N2 110.90(12) . . ?
H14b C14 C15 110.90(14) . . ?
H14b C14 H14a 108.9 . . ?
C27 C22 P3 122.9(2) . . ?
C23 C22 P3 117.73(19) . . ?
C23 C22 C27 119.3(2) . . ?
C39 C34 S5 119.12(19) . . ?
C35 C34 S5 122.36(19) . . ?
C35 C34 C39 118.5(2) . . ?
C9 C10 C11 119.9(2) . . ?
H10 C10 C11 120.06(15) . . ?
H10 C10 C9 120.06(15) . . ?
C36 C35 C34 120.4(2) . . ?
H35 C35 C34 119.80(14) . . ?
H35 C35 C36 119.80(15) . . ?
C10 C9 C8 121.4(2) . . ?
H9 C9 C8 119.31(14) . . ?
H9 C9 C10 119.31(15) . . ?
C32 C33 C28 120.0(3) . . ?
H33 C33 C28 120.02(15) . . ?
H33 C33 C32 120.02(17) . . ?
C18 C17 C16 120.0(2) . . ?
H17 C17 C16 120.00(15) . . ?
H17 C17 C18 120.00(16) . . ?
C40 C37 C38 121.1(2) . . ?
C36 C37 C38 117.7(2) . . ?
C36 C37 C40 121.1(2) . . ?
C26 C27 C22 119.7(3) . . ?
H27 C27 C22 120.14(15) . . ?
H27 C27 C26 120.14(18) . . ?
C24 C25 C26 119.8(3) . . ?
H25 C25 C26 120.10(17) . . ?
H25 C25 C24 120.10(18) . . ?
C24 C23 C22 120.5(3) . . ?
H23 C23 C22 119.73(15) . . ?
H23 C23 C24 119.73(19) . . ?
C30 C29 C28 120.4(3) . . ?
H29 C29 C28 119.82(15) . . ?
H29 C29 C30 119.82(18) . . ?
C14 C15 N4 102.75(18) . . ?
H15a C15 N4 111.22(13) . . ?
H15a C15 C14 111.22(13) . . ?
H15b C15 N4 111.22(13) . . ?
H15b C15 C14 111.22(14) . . ?
H15b C15 H15a 109.1 . . ?
C18 C19 C20 118.9(2) . . ?
H19 C19 C20 120.56(15) . . ?
H19 C19 C18 120.56(15) . . ?
H40a C40 C37 109.5 . . ?
H40b C40 C37 109.5 . . ?
H40b C40 H40a 109.5 . . ?
H40c C40 C37 109.5 . . ?
H40c C40 H40a 109.5 . . ?
H40c C40 H40b 109.5 . . ?
C25 C26 C27 120.6(3) . . ?
H26 C26 C27 119.72(18) . . ?
H26 C26 C25 119.72(17) . . ?
C19 C18 C17 121.1(2) . . ?
H18 C18 C17 119.43(16) . . ?
H18 C18 C19 119.43(15) . . ?
C30 C31 C32 120.1(3) . . ?
H31 C31 C32 119.95(17) . . ?
H31 C31 C30 119.95(18) . . ?
C31 C32 C33 120.2(3) . . ?
H32 C32 C33 119.92(17) . . ?
H32 C32 C31 119.92(17) . . ?
C23 C24 C25 120.1(3) . . ?
H24 C24 C25 119.97(18) . . ?
H24 C24 C23 119.97(19) . . ?
C31 C30 C29 119.9(3) . . ?
H30 C30 C29 120.06(18) . . ?
H30 C30 C31 120.06(18) . . ?
C37 C36 C35 121.6(2) . . ?
H36 C36 C35 119.19(15) . . ?
H36 C36 C37 119.19(15) . . ?
Cl1 C01M Cl00 112.7(2) . . ?
H01a C01M Cl00 109.05(14) . . ?
H01a C01M Cl1 109.05(14) . . ?
H01b C01M Cl00 109.05(14) . . ?
H01b C01M Cl1 109.05(15) . . ?
H01b C01M H01a 107.8 . . ?

loop_
_geom_bond_atom_site_label_1
_geom_bond_atom_site_label_2
_geom_bond_distance
_geom_bond_site_symmetry_2
_geom_bond_publ_flag
Pd1 S5 2.2899(6) . ?
Pd1 P3 2.2313(6) . ?
Pd1 N1 2.099(2) . ?
Pd1 N2 2.1061(19) . ?
S5 C34 1.776(2) . ?
P3 C28 1.815(2) . ?
P3 C13 1.820(2) . ?
P3 C22 1.810(2) . ?
Cl00 C01M 1.740(4) . ?
P6 F008 1.608(2) . ?
P6 F00A 1.586(2) . ?
P6 F00C 1.592(2) . ?
P6 F00H 1.590(3) . ?
P6 F00J 1.624(3) . ?
P6 F01L 1.549(2) . ?
Cl1 C01M 1.761(4) . ?
N1 C1 1.344(3) . ?
N1 C5 1.350(3) . ?
N2 C6 1.505(3) . ?
N2 C7 1.506(3) . ?
N2 C14 1.500(3) . ?
N4 C16 1.392(3) . ?
N4 C6 1.454(3) . ?
N4 C15 1.463(3) . ?
C2 C3 1.390(4) . ?
C2 C1 1.383(3) . ?
C2 H2 0.9300 . ?
C3 C4 1.385(4) . ?
C3 H3 0.9300 . ?
C21 C16 1.401(3) . ?
C21 C20 1.388(3) . ?
C21 H21 0.9300 . ?
C16 C17 1.403(3) . ?
C1 H1 0.9300 . ?
C6 C5 1.524(3) . ?
C6 H6 0.9800 . ?
C5 C4 1.385(3) . ?
C4 H4 0.9300 . ?
C39 C38 1.394(4) . ?
C39 C34 1.395(3) . ?
C39 H39 0.9300 . ?
C11 C12 1.389(4) . ?
C11 C10 1.385(4) . ?
C11 H11 0.9300 . ?
C7 C8 1.513(3) . ?
C7 H7a 0.9700 . ?
C7 H7b 0.9700 . ?
C12 C13 1.396(3) . ?
C12 H12 0.9300 . ?
C28 C33 1.397(3) . ?
C28 C29 1.390(4) . ?
C13 C8 1.409(3) . ?
C20 C19 1.388(4) . ?
C20 H20 0.9300 . ?
C8 C9 1.390(3) . ?
C38 C37 1.395(4) . ?
C38 H38 0.9300 . ?
C14 C15 1.526(3) . ?
C14 H14a 0.9700 . ?
C14 H14b 0.9700 . ?
C22 C27 1.397(3) . ?
C22 C23 1.392(4) . ?
C34 C35 1.398(4) . ?
C10 C9 1.389(4) . ?
C10 H10 0.9300 . ?
C35 C36 1.388(4) . ?
C35 H35 0.9300 . ?
C9 H9 0.9300 . ?
C33 C32 1.385(4) . ?
C33 H33 0.9300 . ?
C17 C18 1.391(3) . ?
C17 H17 0.9300 . ?
C37 C40 1.510(4) . ?
C37 C36 1.392(4) . ?
C27 C26 1.392(4) . ?
C27 H27 0.9300 . ?
C25 C26 1.379(5) . ?
C25 C24 1.392(5) . ?
C25 H25 0.9300 . ?
C23 C24 1.380(4) . ?
C23 H23 0.9300 . ?
C29 C30 1.388(4) . ?
C29 H29 0.9300 . ?
C15 H15a 0.9700 . ?
C15 H15b 0.9700 . ?
C19 C18 1.386(4) . ?
C19 H19 0.9300 . ?
C40 H40a 0.9600 . ?
C40 H40b 0.9600 . ?
C40 H40c 0.9600 . ?
C26 H26 0.9300 . ?
C18 H18 0.9300 . ?
C31 C32 1.388(4) . ?
C31 C30 1.387(5) . ?
C31 H31 0.9300 . ?
C32 H32 0.9300 . ?
C24 H24 0.9300 . ?
C30 H30 0.9300 . ?
C36 H36 0.9300 . ?
C01M H01a 0.9700 . ?
C01M H01b 0.9700 . ?

loop_
_geom_torsion_atom_site_label_1
_geom_torsion_atom_site_label_2
_geom_torsion_atom_site_label_3
_geom_torsion_atom_site_label_4
_geom_torsion
_geom_torsion_site_symmetry_1
_geom_torsion_site_symmetry_2
_geom_torsion_site_symmetry_3
_geom_torsion_site_symmetry_4
_geom_torsion_publ_flag
Pd1 N1 C1 C2 172.64(19) . . . . ?
Pd1 N1 C5 C6 6.04(17) . . . . ?
Pd1 N1 C5 C4 -174.58(16) . . . . ?
Pd1 N2 C6 N4 156.03(15) . . . . ?
Pd1 N2 C6 C5 35.76(14) . . . . ?
Pd1 N2 C7 C8 -75.44(15) . . . . ?
Pd1 N2 C14 C15 -156.34(17) . . . . ?
S5 C34 C39 C38 -178.70(19) . . . . ?
S5 C34 C35 C36 178.7(2) . . . . ?
P3 C28 C33 C32 -179.0(2) . . . . ?
P3 C28 C29 C30 178.6(3) . . . . ?
P3 C13 C12 C11 178.2(2) . . . . ?
P3 C13 C8 C7 0.5(2) . . . . ?
P3 C13 C8 C9 -178.8(2) . . . . ?
P3 C22 C27 C26 177.9(2) . . . . ?
P3 C22 C23 C24 -177.5(2) . . . . ?
N1 C1 C2 C3 0.8(3) . . . . ?
N1 C5 C6 N2 -28.5(2) . . . . ?
N1 C5 C6 N4 -144.1(2) . . . . ?
N1 C5 C4 C3 1.2(3) . . . . ?
N2 C6 N4 C16 138.57(17) . . . . ?
N2 C6 N4 C15 -18.1(2) . . . . ?
N2 C6 C5 C4 152.12(19) . . . . ?
N2 C7 C8 C13 60.6(2) . . . . ?
N2 C7 C8 C9 -120.1(2) . . . . ?
N2 C14 C15 N4 30.01(19) . . . . ?
N4 C16 C21 C20 178.7(2) . . . . ?
N4 C16 C17 C18 -178.0(2) . . . . ?
N4 C6 C5 C4 36.5(2) . . . . ?
C2 C3 C4 C5 0.7(3) . . . . ?
C3 C4 C5 C6 -179.5(2) . . . . ?
C21 C16 C17 C18 -0.5(3) . . . . ?
C21 C20 C19 C18 0.3(3) . . . . ?
C16 C17 C18 C19 -0.4(3) . . . . ?
C39 C38 C37 C40 -175.7(3) . . . . ?
C39 C38 C37 C36 1.9(3) . . . . ?
C39 C34 C35 C36 1.1(3) . . . . ?
C11 C12 C13 C8 -0.8(3) . . . . ?
C11 C10 C9 C8 -0.1(3) . . . . ?
C7 C8 C13 C12 179.5(2) . . . . ?
C7 C8 C9 C10 -179.1(2) . . . . ?
C12 C13 C8 C9 0.1(3) . . . . ?
C28 C33 C32 C31 0.9(3) . . . . ?
C28 C29 C30 C31 -0.0(4) . . . . ?
C13 C8 C9 C10 0.3(3) . . . . ?
C20 C19 C18 C17 0.5(3) . . . . ?
C38 C37 C36 C35 -1.8(3) . . . . ?
C22 C27 C26 C25 -0.5(3) . . . . ?
C22 C23 C24 C25 -0.7(3) . . . . ?
C34 C35 C36 C37 0.4(3) . . . . ?
C35 C36 C37 C40 175.7(2) . . . . ?
C33 C32 C31 C30 -1.2(4) . . . . ?
C27 C26 C25 C24 -0.2(4) . . . . ?
C29 C30 C31 C32 0.7(4) . . . . ?

loop_
_smtbx_masks_void_nr
_smtbx_masks_void_average_x
_smtbx_masks_void_average_y
_smtbx_masks_void_average_z
_smtbx_masks_void_volume
_smtbx_masks_void_count_electrons
_smtbx_masks_void_content
1 -0.109 0.338 0.184 19.0 0.0 ?
2 0.109 0.662 0.816 19.0 0.0 ?
3 0.500 0.000 0.500 131.2 64.4 '2 DCM'
4 0.500 0.000 0.000 19.5 0.0 ?
